data_2014971
loop_
_publ_author_name
'Kunrath, F\'abio A.'
'Casagrande, Osvaldo L.'
'Toupet, Lo\"ic'
'Carpentier, Jean-Fran\,cois'

_publ_section_title
;
 1,5-Diphenyl-4,8-bis(3-phenylpyrazol-1-yl)pyrazabole
;
_journal_coeditor_code DN1094
_journal_issue 8
_journal_name_full 'Acta Crystallographica Section C'
_journal_page_first o521
_journal_page_last o523
_journal_paper_doi 10.1107/S0108270105021967
_journal_volume 61
_journal_year 2005
_chemical_formula_iupac 'C36 H30 B2 N8'
_chemical_formula_moiety 'C36 H30 B2 N8'
_chemical_formula_sum 'C36 H30 B2 N8'
_chemical_formula_weight 596.30
_chemical_name_systematic
;
1,5-Diphenyl-4,8-bis(3-phenylpyrazol-1-yl)pyrazabole
;
_space_group_IT_number 14
_symmetry_cell_setting monoclinic
_symmetry_space_group_name_Hall '-P 2yn'
_symmetry_space_group_name_H-M 'P 1 21/n 1'
_atom_sites_solution_hydrogens geom
_atom_sites_solution_primary direct
_atom_sites_solution_secondary difmap
_audit_creation_method SHELXL97
_cell_angle_alpha 90.00
_cell_angle_beta 115.4290(10)
_cell_angle_gamma 90.00
_cell_formula_units_Z 4
_cell_length_a 11.3980(2)
_cell_length_b 22.6068(4)
_cell_length_c 13.1547(2)
_cell_measurement_reflns_used 7153
_cell_measurement_temperature 120.0(10)
_cell_measurement_theta_max 27.48
_cell_measurement_theta_min 1.0
_cell_volume 3061.21(9)
_computing_cell_refinement 'SCALEPACK (Otwinowski & Minor, 1997)'
_computing_data_collection 'KappaCCD Server Software (Nonius, 1999)'
_computing_data_reduction 'SCALEPACK and DENZO (Otwinowski & Minor 1997)'
_computing_molecular_graphics 'PLATON (Spek, 2003)'
_computing_publication_material SHELXL97
_computing_structure_refinement 'SHELXL97 (Sheldrick, 1997)'
_computing_structure_solution 'SIR97 (Altomare <i>et al.</i>, 1998)'
_diffrn_ambient_temperature 291.0(10)
_diffrn_detector_area_resol_mean 19.24
_diffrn_measured_fraction_theta_full 0.999
_diffrn_measured_fraction_theta_max 0.999
_diffrn_measurement_device_type 'Nonius KappaCCD area-detector'
_diffrn_measurement_method '\w scans (1.4\%)'
_diffrn_radiation_monochromator graphite
_diffrn_radiation_source 'fine-focus sealed tube'
_diffrn_radiation_type MoK\a
_diffrn_radiation_wavelength 0.71069
_diffrn_reflns_av_R_equivalents 0.0000
_diffrn_reflns_av_sigmaI/netI 0.0430
_diffrn_reflns_limit_h_max 14
_diffrn_reflns_limit_h_min 0
_diffrn_reflns_limit_k_max 29
_diffrn_reflns_limit_k_min 0
_diffrn_reflns_limit_l_max 15
_diffrn_reflns_limit_l_min -17
_diffrn_reflns_number 6995
_diffrn_reflns_theta_full 27.48
_diffrn_reflns_theta_max 27.48
_diffrn_reflns_theta_min 1.80
_diffrn_standards_decay_% 0
_diffrn_standards_interval_count 0
_diffrn_standards_interval_time 0
_diffrn_standards_number 0
_exptl_absorpt_coefficient_mu 0.079
_exptl_absorpt_correction_type none
_exptl_crystal_colour colourless
_exptl_crystal_density_diffrn 1.294
_exptl_crystal_density_method 'not measured'
_exptl_crystal_description prism
_exptl_crystal_F_000 1248
_exptl_crystal_size_max 0.20
_exptl_crystal_size_mid 0.18
_exptl_crystal_size_min 0.10
_refine_diff_density_max 0.216
_refine_diff_density_min -0.274
_refine_ls_extinction_coef 0.0085(9)
_refine_ls_extinction_expression Fc^*^=kFc[1+0.001xFc^2^\l^3^/sin(2\q)]^-1/4^
_refine_ls_extinction_method 'SHELXL97 (Sheldrick, 1997)'
_refine_ls_goodness_of_fit_ref 1.045
_refine_ls_hydrogen_treatment mixed
_refine_ls_matrix_type full
_refine_ls_number_parameters 422
_refine_ls_number_reflns 6995
_refine_ls_number_restraints 0
_refine_ls_restrained_S_all 1.045
_refine_ls_R_factor_all 0.0763
_refine_ls_R_factor_gt 0.0483
_refine_ls_shift/su_max 0.000
_refine_ls_shift/su_mean 0.000
_refine_ls_structure_factor_coef Fsqd
_refine_ls_weighting_details 'calc w = 1/[\s^2^(Fo^2^)+(0.0684P)^2^+0.647P] where P=(Fo^2^+2Fc^2^)/3'
_refine_ls_weighting_scheme calc
_refine_ls_wR_factor_gt 0.1160
_refine_ls_wR_factor_ref 0.1311
_reflns_number_gt 5037
_reflns_number_total 6995
_reflns_threshold_expression I>2\s(I)
_cod_data_source_file dn1094.cif
_cod_data_source_block I
_cod_original_sg_symbol_Hall '-p 2yn'
_cod_original_sg_symbol_H-M 'P 21/n'
_cod_database_code 2014971
_cod_database_fobs_code 2014971

loop_
_symmetry_equiv_pos_as_xyz
'x, y, z'
'-x+1/2, y+1/2, -z+1/2'
'-x, -y, -z'
'x-1/2, -y-1/2, z-1/2'

loop_
_atom_site_label
_atom_site_fract_x
_atom_site_fract_y
_atom_site_fract_z
_atom_site_U_iso_or_equiv
_atom_site_adp_type
_atom_site_calc_flag
_atom_site_refinement_flags
_atom_site_occupancy
_atom_site_disorder_assembly
_atom_site_disorder_group
_atom_site_type_symbol
N1 0.16807(12) -0.00717(5) 0.46082(11) 0.0224(3) Uani d . 1 . . N
N2 0.22961(12) 0.03534(5) 0.53987(11) 0.0223(3) Uani d . 1 . . N
N3 0.21546(12) 0.13469(5) 0.44796(11) 0.0228(3) Uani d . 1 . . N
N4 0.08418(12) 0.13424(6) 0.41407(11) 0.0248(3) Uani d . 1 . . N
N5 0.36303(12) 0.05384(5) 0.43539(11) 0.0228(3) Uani d . 1 . . N
N6 0.28973(12) 0.01827(5) 0.34719(11) 0.0226(3) Uani d . 1 . . N
N7 0.13913(12) -0.07096(6) 0.30016(11) 0.0241(3) Uani d . 1 . . N
N8 0.23138(12) -0.11306(5) 0.35484(11) 0.0249(3) Uani d . 1 . . N
C1 0.11774(15) -0.04722(7) 0.50608(14) 0.0252(3) Uani d . 1 . . C
H1 0.0704 -0.0805 0.4694 0.030 Uiso calc R 1 . . H
C2 0.14715(15) -0.03137(7) 0.61555(14) 0.0264(3) Uani d . 1 . . C
H2 0.1243 -0.0516 0.6660 0.032 Uiso calc R 1 . . H
C3 0.21770(15) 0.02088(7) 0.63537(13) 0.0231(3) Uani d . 1 . . C
C4 0.27322(14) 0.05548(7) 0.74008(13) 0.0242(3) Uani d . 1 . . C
C5 0.32144(16) 0.02486(7) 0.84226(14) 0.0296(4) Uani d . 1 . . C
H5 0.3217 -0.0163 0.8424 0.036 Uiso calc R 1 . . H
C6 0.36878(18) 0.05535(8) 0.94324(15) 0.0358(4) Uani d . 1 . . C
H6 0.4007 0.0347 1.0109 0.043 Uiso calc R 1 . . H
C7 0.36857(18) 0.11677(8) 0.94346(15) 0.0367(4) Uani d . 1 . . C
H7 0.4008 0.1373 1.0113 0.044 Uiso calc R 1 . . H
C8 0.32029(18) 0.14747(8) 0.84242(15) 0.0342(4) Uani d . 1 . . C
H8 0.3200 0.1886 0.8426 0.041 Uiso calc R 1 . . H
C9 0.27240(16) 0.11705(7) 0.74116(14) 0.0283(4) Uani d . 1 . . C
H9 0.2396 0.1379 0.6736 0.034 Uiso calc R 1 . . H
C10 0.25049(16) 0.18295(7) 0.40699(14) 0.0299(4) Uani d . 1 . . C
H10 0.3348 0.1927 0.4193 0.036 Uiso calc R 1 . . H
C11 0.14206(16) 0.21505(7) 0.34474(14) 0.0300(4) Uani d . 1 . . C
H11 0.1369 0.2502 0.3064 0.036 Uiso calc R 1 . . H
C12 0.03989(15) 0.18317(7) 0.35135(13) 0.0243(3) Uani d . 1 . . C
C13 -0.10036(15) 0.19676(7) 0.29600(13) 0.0262(3) Uani d . 1 . . C
C14 -0.18310(17) 0.18247(7) 0.34539(16) 0.0343(4) Uani d . 1 . . C
H14 -0.1494 0.1654 0.4166 0.041 Uiso calc R 1 . . H
C15 -0.31545(17) 0.19359(8) 0.28926(18) 0.0415(5) Uani d . 1 . . C
H15 -0.3699 0.1833 0.3226 0.050 Uiso calc R 1 . . H
C16 -0.36714(17) 0.21999(8) 0.18344(17) 0.0386(4) Uani d . 1 . . C
H16 -0.4559 0.2272 0.1457 0.046 Uiso calc R 1 . . H
C17 -0.28563(17) 0.23537(8) 0.13509(15) 0.0343(4) Uani d . 1 . . C
H17 -0.3196 0.2533 0.0647 0.041 Uiso calc R 1 . . H
C18 -0.15322(16) 0.22431(7) 0.19060(14) 0.0297(4) Uani d . 1 . . C
H18 -0.0991 0.2353 0.1574 0.036 Uiso calc R 1 . . H
C19 0.47680(14) 0.06431(7) 0.43090(14) 0.0245(3) Uani d . 1 . . C
H19 0.5445 0.0870 0.4820 0.029 Uiso calc R 1 . . H
C20 0.47663(15) 0.03584(7) 0.33793(13) 0.0256(3) Uani d . 1 . . C
H20 0.5429 0.0359 0.3146 0.031 Uiso calc R 1 . . H
C21 0.35755(15) 0.00713(6) 0.28624(13) 0.0235(3) Uani d . 1 . . C
C22 0.30335(15) -0.02764(7) 0.18043(13) 0.0253(3) Uani d . 1 . . C
C23 0.36595(17) -0.07816(8) 0.16874(15) 0.0355(4) Uani d . 1 . . C
H23 0.4414 -0.0912 0.2285 0.043 Uiso calc R 1 . . H
C24 0.31579(19) -0.10914(9) 0.06770(16) 0.0417(5) Uani d . 1 . . C
H24 0.3575 -0.1431 0.0603 0.050 Uiso calc R 1 . . H
C25 0.20463(18) -0.08985(8) -0.02157(15) 0.0368(4) Uani d . 1 . . C
H25 0.1710 -0.1108 -0.0889 0.044 Uiso calc R 1 . . H
C26 0.14332(18) -0.03917(8) -0.01062(15) 0.0362(4) Uani d . 1 . . C
H26 0.0688 -0.0258 -0.0711 0.043 Uiso calc R 1 . . H
C27 0.19214(16) -0.00817(8) 0.08963(14) 0.0316(4) Uani d . 1 . . C
H27 0.1503 0.0259 0.0963 0.038 Uiso calc R 1 . . H
C28 0.02639(15) -0.09686(7) 0.22889(14) 0.0278(4) Uani d . 1 . . C
H28 -0.0498 -0.0772 0.1833 0.033 Uiso calc R 1 . . H
C29 0.04360(16) -0.15660(7) 0.23529(14) 0.0300(4) Uani d . 1 . . C
H29 -0.0171 -0.1855 0.1960 0.036 Uiso calc R 1 . . H
C30 0.17356(15) -0.16513(7) 0.31457(13) 0.0241(3) Uani d . 1 . . C
C31 0.24415(15) -0.22149(7) 0.35403(13) 0.0255(3) Uani d . 1 . . C
C32 0.18141(16) -0.27526(7) 0.31364(15) 0.0295(4) Uani d . 1 . . C
H32 0.0952 -0.2753 0.2605 0.035 Uiso calc R 1 . . H
C33 0.24523(17) -0.32873(7) 0.35133(16) 0.0341(4) Uani d . 1 . . C
H33 0.2014 -0.3641 0.3238 0.041 Uiso calc R 1 . . H
C34 0.37358(18) -0.32961(7) 0.42946(15) 0.0344(4) Uani d . 1 . . C
H34 0.4162 -0.3654 0.4554 0.041 Uiso calc R 1 . . H
C35 0.43830(17) -0.27647(7) 0.46885(15) 0.0337(4) Uani d . 1 . . C
H35 0.5252 -0.2767 0.5205 0.040 Uiso calc R 1 . . H
C36 0.37458(16) -0.22315(7) 0.43195(15) 0.0308(4) Uani d . 1 . . C
H36 0.4191 -0.1879 0.4594 0.037 Uiso calc R 1 . . H
B1 0.15716(17) -0.00705(8) 0.33798(15) 0.0239(4) Uani d . 1 . . B
H1A 0.072(2) 0.0208(9) 0.2827(17) 0.050 Uiso d . 1 . . H
B2 0.30691(17) 0.08375(7) 0.51296(15) 0.0222(4) Uani d . 1 . . B
H2A 0.393(2) 0.1003(9) 0.5896(18) 0.050 Uiso d . 1 . . H

loop_
_atom_site_aniso_label
_atom_site_aniso_U_11
_atom_site_aniso_U_22
_atom_site_aniso_U_33
_atom_site_aniso_U_12
_atom_site_aniso_U_13
_atom_site_aniso_U_23
N1 0.0215(6) 0.0190(6) 0.0263(7) -0.0005(5) 0.0098(5) -0.0010(5)
N2 0.0213(6) 0.0207(6) 0.0244(7) -0.0002(5) 0.0093(5) -0.0009(5)
N3 0.0219(6) 0.0222(6) 0.0250(7) -0.0013(5) 0.0108(6) -0.0003(5)
N4 0.0213(7) 0.0232(6) 0.0315(7) 0.0014(5) 0.0128(6) 0.0005(5)
N5 0.0209(6) 0.0210(6) 0.0253(7) -0.0010(5) 0.0089(5) -0.0018(5)
N6 0.0217(6) 0.0212(6) 0.0237(7) -0.0011(5) 0.0086(5) -0.0007(5)
N7 0.0205(6) 0.0245(7) 0.0258(7) -0.0001(5) 0.0084(6) -0.0013(5)
N8 0.0233(7) 0.0226(6) 0.0283(7) 0.0009(5) 0.0107(6) -0.0008(5)
C1 0.0240(8) 0.0214(7) 0.0315(9) -0.0015(6) 0.0129(7) 0.0011(6)
C2 0.0268(8) 0.0250(8) 0.0298(9) 0.0015(6) 0.0143(7) 0.0036(6)
C3 0.0224(7) 0.0223(7) 0.0267(8) 0.0040(6) 0.0124(6) 0.0035(6)
C4 0.0222(8) 0.0258(8) 0.0270(8) 0.0006(6) 0.0129(7) 0.0003(6)
C5 0.0320(9) 0.0288(8) 0.0296(9) 0.0009(7) 0.0149(7) 0.0023(7)
C6 0.0397(10) 0.0412(10) 0.0274(9) -0.0005(8) 0.0152(8) 0.0032(7)
C7 0.0399(10) 0.0427(10) 0.0305(10) -0.0055(8) 0.0180(8) -0.0075(8)
C8 0.0419(10) 0.0283(8) 0.0372(10) -0.0027(7) 0.0216(8) -0.0062(7)
C9 0.0317(9) 0.0272(8) 0.0291(9) 0.0006(7) 0.0158(7) 0.0006(7)
C10 0.0256(8) 0.0276(8) 0.0372(10) -0.0034(7) 0.0142(7) 0.0059(7)
C11 0.0294(8) 0.0265(8) 0.0346(9) 0.0012(7) 0.0142(7) 0.0090(7)
C12 0.0274(8) 0.0216(7) 0.0258(8) 0.0007(6) 0.0131(7) -0.0015(6)
C13 0.0268(8) 0.0209(7) 0.0308(9) 0.0016(6) 0.0122(7) -0.0020(6)
C14 0.0336(9) 0.0280(9) 0.0444(11) 0.0066(7) 0.0199(8) 0.0108(7)
C15 0.0311(9) 0.0373(10) 0.0619(13) 0.0048(8) 0.0254(9) 0.0120(9)
C16 0.0251(9) 0.0346(10) 0.0498(12) 0.0037(7) 0.0100(8) 0.0006(8)
C17 0.0326(9) 0.0349(9) 0.0306(9) 0.0065(7) 0.0089(8) -0.0024(7)
C18 0.0297(9) 0.0314(9) 0.0288(9) 0.0048(7) 0.0132(7) -0.0006(7)
C19 0.0205(8) 0.0227(7) 0.0299(9) -0.0002(6) 0.0105(7) 0.0014(6)
C20 0.0241(8) 0.0249(8) 0.0311(9) 0.0025(6) 0.0150(7) 0.0020(6)
C21 0.0238(8) 0.0218(7) 0.0258(8) 0.0026(6) 0.0116(7) 0.0032(6)
C22 0.0262(8) 0.0264(8) 0.0259(8) -0.0017(6) 0.0136(7) -0.0005(6)
C23 0.0301(9) 0.0382(10) 0.0336(10) 0.0069(7) 0.0093(8) -0.0041(8)
C24 0.0417(11) 0.0412(11) 0.0420(11) 0.0046(8) 0.0180(9) -0.0121(8)
C25 0.0414(10) 0.0406(10) 0.0307(9) -0.0096(8) 0.0177(8) -0.0084(8)
C26 0.0346(10) 0.0395(10) 0.0289(9) -0.0015(8) 0.0083(8) 0.0032(7)
C27 0.0332(9) 0.0299(9) 0.0301(9) 0.0042(7) 0.0120(8) 0.0029(7)
C28 0.0220(8) 0.0311(8) 0.0270(8) -0.0028(6) 0.0074(7) -0.0011(7)
C29 0.0269(8) 0.0275(8) 0.0319(9) -0.0060(7) 0.0092(7) -0.0036(7)
C30 0.0265(8) 0.0232(8) 0.0255(8) -0.0036(6) 0.0138(7) -0.0033(6)
C31 0.0274(8) 0.0249(8) 0.0281(9) -0.0016(6) 0.0155(7) -0.0014(6)
C32 0.0265(8) 0.0288(8) 0.0345(9) -0.0042(7) 0.0142(7) -0.0037(7)
C33 0.0389(10) 0.0232(8) 0.0430(11) -0.0057(7) 0.0201(9) -0.0043(7)
C34 0.0403(10) 0.0245(8) 0.0411(10) 0.0029(7) 0.0199(9) 0.0030(7)
C35 0.0296(9) 0.0305(9) 0.0362(10) 0.0005(7) 0.0095(8) 0.0013(7)
C36 0.0305(9) 0.0232(8) 0.0360(10) -0.0037(6) 0.0118(8) -0.0028(7)
B1 0.0216(8) 0.0225(8) 0.0270(9) 0.0004(7) 0.0097(7) -0.0002(7)
B2 0.0220(8) 0.0205(8) 0.0245(9) -0.0003(7) 0.0103(7) -0.0007(7)

loop_
_atom_type_symbol
_atom_type_description
_atom_type_scat_dispersion_real
_atom_type_scat_dispersion_imag
_atom_type_scat_source
C C 0.0033 0.0016 'International Tables Vol C Tables 4.2.6.8 and 6.1.1.4'
H H 0.0000 0.0000 'International Tables Vol C Tables 4.2.6.8 and 6.1.1.4'
B B 0.0013 0.0007 'International Tables Vol C Tables 4.2.6.8 and 6.1.1.4'
N N 0.0061 0.0033 'International Tables Vol C Tables 4.2.6.8 and 6.1.1.4'

loop_
_geom_angle_atom_site_label_1
_geom_angle_atom_site_label_2
_geom_angle_atom_site_label_3
_geom_angle
_geom_angle_publ_flag
C1 N1 N2 108.33(12) yes
C1 N1 B1 126.86(13) yes
N2 N1 B1 124.80(12) yes
C3 N2 N1 108.14(12) yes
C3 N2 B2 132.66(13) yes
N1 N2 B2 118.83(12) yes
C10 N3 N4 110.24(12) yes
C10 N3 B2 125.39(13) yes
N4 N3 B2 124.08(12) yes
C12 N4 N3 105.34(12) yes
C19 N5 N6 108.47(12) yes
C19 N5 B2 128.48(13) yes
N6 N5 B2 122.34(12) yes
C21 N6 N5 108.44(12) yes
C21 N6 B1 131.37(13) yes
N5 N6 B1 119.88(12) yes
C28 N7 N8 110.41(12) yes
C28 N7 B1 126.45(13) yes
N8 N7 B1 121.68(12) yes
C30 N8 N7 105.42(12) yes
N1 C1 C2 109.27(14) yes
N1 C1 H1 125.4 no
C2 C1 H1 125.4 no
C1 C2 C3 106.17(14) yes
C1 C2 H2 126.9 no
C3 C2 H2 126.9 no
N2 C3 C2 108.08(14) no
N2 C3 C4 124.34(14) no
C2 C3 C4 127.58(14) no
C9 C4 C5 119.14(15) no
C9 C4 C3 122.65(14) no
C5 C4 C3 118.10(14) no
C6 C5 C4 120.44(16) no
C6 C5 H5 119.8 no
C4 C5 H5 119.8 no
C5 C6 C7 119.99(16) no
C5 C6 H6 120.0 no
C7 C6 H6 120.0 no
C8 C7 C6 119.92(16) no
C8 C7 H7 120.0 no
C6 C7 H7 120.0 no
C9 C8 C7 120.21(16) no
C9 C8 H8 119.9 no
C7 C8 H8 119.9 no
C8 C9 C4 120.29(16) no
C8 C9 H9 119.9 no
C4 C9 H9 119.9 no
N3 C10 C11 108.83(14) no
N3 C10 H10 125.6 no
C11 C10 H10 125.6 no
C10 C11 C12 104.60(14) yes
C10 C11 H11 127.7 no
C12 C11 H11 127.7 no
N4 C12 C11 110.99(14) no
N4 C12 C13 121.08(14) no
C11 C12 C13 127.88(14) no
C14 C13 C18 118.40(15) no
C14 C13 C12 121.87(14) no
C18 C13 C12 119.72(14) no
C15 C14 C13 120.56(17) no
C15 C14 H14 119.7 no
C13 C14 H14 119.7 no
C14 C15 C16 120.41(17) no
C14 C15 H15 119.8 no
C16 C15 H15 119.8 no
C17 C16 C15 119.38(16) no
C17 C16 H16 120.3 no
C15 C16 H16 120.3 no
C16 C17 C18 120.55(17) no
C16 C17 H17 119.7 no
C18 C17 H17 119.7 no
C17 C18 C13 120.66(16) no
C17 C18 H18 119.7 no
C13 C18 H18 119.7 no
N5 C19 C20 108.80(14) no
N5 C19 H19 125.6 no
C20 C19 H19 125.6 no
C19 C20 C21 106.28(13) yes
C19 C20 H20 126.9 no
C21 C20 H20 126.9 no
N6 C21 C20 108.01(13) no
N6 C21 C22 122.71(13) no
C20 C21 C22 129.22(14) no
C27 C22 C23 119.20(15) no
C27 C22 C21 119.87(14) no
C23 C22 C21 120.85(14) no
C22 C23 C24 120.00(16) no
C22 C23 H23 120.0 no
C24 C23 H23 120.0 no
C25 C24 C23 120.40(17) no
C25 C24 H24 119.8 no
C23 C24 H24 119.8 no
C24 C25 C26 119.67(17) no
C24 C25 H25 120.2 no
C26 C25 H25 120.2 no
C25 C26 C27 120.38(17) no
C25 C26 H26 119.8 no
C27 C26 H26 119.8 no
C26 C27 C22 120.34(16) no
C26 C27 H27 119.8 no
C22 C27 H27 119.8 no
N7 C28 C29 108.47(14) no
N7 C28 H28 125.8 no
C29 C28 H28 125.8 no
C28 C29 C30 104.99(14) yes
C28 C29 H29 127.5 no
C30 C29 H29 127.5 no
N8 C30 C29 110.70(14) no
N8 C30 C31 121.13(14) no
C29 C30 C31 128.17(14) no
C32 C31 C36 117.77(15) no
C32 C31 C30 120.34(14) no
C36 C31 C30 121.89(14) no
C33 C32 C31 121.24(16) no
C33 C32 H32 119.4 no
C31 C32 H32 119.4 no
C34 C33 C32 120.26(16) no
C34 C33 H33 119.9 no
C32 C33 H33 119.9 no
C33 C34 C35 119.26(16) no
C33 C34 H34 120.4 no
C35 C34 H34 120.4 no
C36 C35 C34 120.55(16) no
C36 C35 H35 119.7 no
C34 C35 H35 119.7 no
C35 C36 C31 120.91(15) no
C35 C36 H36 119.5 no
C31 C36 H36 119.5 no
N7 B1 N1 106.07(12) no
N7 B1 N6 111.31(13) no
N1 B1 N6 105.87(12) no
N7 B1 H1A 111.3(11) no
N1 B1 H1A 109.3(10) no
N6 B1 H1A 112.6(11) no
N2 B2 N3 109.95(12) no
N2 B2 N5 106.05(12) no
N3 B2 N5 109.15(12) no
N2 B2 H2A 113.3(11) no
N3 B2 H2A 111.7(10) no
N5 B2 H2A 106.4(11) no

loop_
_geom_bond_atom_site_label_1
_geom_bond_atom_site_label_2
_geom_bond_site_symmetry_2
_geom_bond_distance
_geom_bond_publ_flag
N1 C1 . 1.3403(19) yes
N1 N2 . 1.3677(17) yes
N1 B1 . 1.567(2) yes
N2 C3 . 1.360(2) yes
N2 B2 . 1.539(2) yes
N3 C10 . 1.351(2) yes
N3 N4 . 1.3657(17) yes
N3 B2 . 1.542(2) yes
N4 C12 . 1.342(2) yes
N5 C19 . 1.3441(19) yes
N5 N6 . 1.3633(17) yes
N5 B2 . 1.571(2) yes
N6 C21 . 1.3550(19) yes
N6 B1 . 1.571(2) yes
N7 C28 . 1.356(2) yes
N7 N8 . 1.3708(18) yes
N7 B1 . 1.513(2) yes
N8 C30 . 1.3420(19) yes
C1 C2 . 1.378(2) yes
C1 H1 . 0.9300 no
C2 C3 . 1.389(2) yes
C2 H2 . 0.9300 no
C3 C4 . 1.470(2) no
C4 C9 . 1.392(2) no
C4 C5 . 1.398(2) no
C5 C6 . 1.384(2) no
C5 H5 . 0.9300 no
C6 C7 . 1.388(3) no
C6 H6 . 0.9300 no
C7 C8 . 1.387(3) no
C7 H7 . 0.9300 no
C8 C9 . 1.386(2) no
C8 H8 . 0.9300 no
C9 H9 . 0.9300 no
C10 C11 . 1.362(2) yes
C10 H10 . 0.9300 no
C11 C12 . 1.404(2) yes
C11 H11 . 0.9300 no
C12 C13 . 1.477(2) no
C13 C14 . 1.394(2) no
C13 C18 . 1.399(2) no
C14 C15 . 1.388(2) no
C14 H14 . 0.9300 no
C15 C16 . 1.392(3) no
C15 H15 . 0.9300 no
C16 C17 . 1.377(3) no
C16 H16 . 0.9300 no
C17 C18 . 1.388(2) no
C17 H17 . 0.9300 no
C18 H18 . 0.9300 no
C19 C20 . 1.381(2) yes
C19 H19 . 0.9300 no
C20 C21 . 1.390(2) yes
C20 H20 . 0.9300 no
C21 C22 . 1.483(2) no
C22 C27 . 1.388(2) no
C22 C23 . 1.390(2) no
C23 C24 . 1.390(3) no
C23 H23 . 0.9300 no
C24 C25 . 1.377(3) no
C24 H24 . 0.9300 no
C25 C26 . 1.381(3) no
C25 H25 . 0.9300 no
C26 C27 . 1.382(2) no
C26 H26 . 0.9300 no
C27 H27 . 0.9300 no
C28 C29 . 1.362(2) yes
C28 H28 . 0.9300 no
C29 C30 . 1.411(2) yes
C29 H29 . 0.9300 no
C30 C31 . 1.477(2) no
C31 C32 . 1.395(2) no
C31 C36 . 1.398(2) no
C32 C33 . 1.388(2) no
C32 H32 . 0.9300 no
C33 C34 . 1.380(3) no
C33 H33 . 0.9300 no
C34 C35 . 1.388(2) no
C34 H34 . 0.9300 no
C35 C36 . 1.383(2) no
C35 H35 . 0.9300 no
C36 H36 . 0.9300 no
B1 H1A . 1.12(2) no
B2 H2A . 1.13(2) no

loop_
_geom_hbond_atom_site_label_D
_geom_hbond_atom_site_label_H
_geom_hbond_atom_site_label_A
_geom_hbond_site_symmetry_A
_geom_hbond_distance_DH
_geom_hbond_distance_HA
_geom_hbond_distance_DA
_geom_hbond_angle_DHA
_geom_hbond_publ_flag
C19 H19 N8 3_656 0.93 2.60 3.489(2) 160 yes

loop_
_geom_torsion_atom_site_label_1
_geom_torsion_atom_site_label_2
_geom_torsion_atom_site_label_3
_geom_torsion_atom_site_label_4
_geom_torsion
_geom_torsion_publ_flag
C1 N1 N2 C3 0.48(16) no
B1 N1 N2 C3 179.19(13) no
C1 N1 N2 B2 174.39(13) no
B1 N1 N2 B2 -6.89(19) no
C10 N3 N4 C12 0.14(17) no
B2 N3 N4 C12 -173.90(13) no
C19 N5 N6 C21 -0.86(16) no
B2 N5 N6 C21 170.25(13) no
C19 N5 N6 B1 173.43(13) no
B2 N5 N6 B1 -15.46(19) no
C28 N7 N8 C30 0.84(16) no
B1 N7 N8 C30 167.89(13) no
N2 N1 C1 C2 -0.53(16) no
B1 N1 C1 C2 -179.21(14) no
N1 C1 C2 C3 0.38(17) no
N1 N2 C3 C2 -0.24(16) no
B2 N2 C3 C2 -172.99(14) no
N1 N2 C3 C4 178.95(13) no
B2 N2 C3 C4 6.2(2) no
C1 C2 C3 N2 -0.08(17) no
C1 C2 C3 C4 -179.24(14) no
N2 C3 C4 C9 40.2(2) no
C2 C3 C4 C9 -140.82(17) no
N2 C3 C4 C5 -143.78(15) no
C2 C3 C4 C5 35.3(2) no
C9 C4 C5 C6 -0.5(2) no
C3 C4 C5 C6 -176.75(15) no
C4 C5 C6 C7 0.0(3) no
C5 C6 C7 C8 0.3(3) no
C6 C7 C8 C9 -0.1(3) no
C7 C8 C9 C4 -0.5(3) no
C5 C4 C9 C8 0.8(2) no
C3 C4 C9 C8 176.80(15) no
N4 N3 C10 C11 -0.26(19) no
B2 N3 C10 C11 173.69(14) no
N3 C10 C11 C12 0.26(19) no
N3 N4 C12 C11 0.03(17) no
N3 N4 C12 C13 177.75(13) no
C10 C11 C12 N4 -0.18(19) no
C10 C11 C12 C13 -177.71(15) no
N4 C12 C13 C14 34.6(2) no
C11 C12 C13 C14 -148.13(17) no
N4 C12 C13 C18 -144.92(15) no
C11 C12 C13 C18 32.4(2) no
C18 C13 C14 C15 2.2(3) no
C12 C13 C14 C15 -177.33(16) no
C13 C14 C15 C16 -1.0(3) no
C14 C15 C16 C17 -0.4(3) no
C15 C16 C17 C18 0.5(3) no
C16 C17 C18 C13 0.7(3) no
C14 C13 C18 C17 -2.1(2) no
C12 C13 C18 C17 177.45(15) no
N6 N5 C19 C20 0.77(17) no
B2 N5 C19 C20 -169.63(14) no
N5 C19 C20 C21 -0.39(17) no
N5 N6 C21 C20 0.62(16) no
B1 N6 C21 C20 -172.79(14) no
N5 N6 C21 C22 -176.59(13) no
B1 N6 C21 C22 10.0(2) no
C19 C20 C21 N6 -0.15(17) no
C19 C20 C21 C22 176.81(15) no
N6 C21 C22 C27 60.3(2) no
C20 C21 C22 C27 -116.23(19) no
N6 C21 C22 C23 -122.82(17) no
C20 C21 C22 C23 60.6(2) no
C27 C22 C23 C24 -1.1(3) no
C21 C22 C23 C24 -178.02(16) no
C22 C23 C24 C25 0.5(3) no
C23 C24 C25 C26 0.4(3) no
C24 C25 C26 C27 -0.7(3) no
C25 C26 C27 C22 0.0(3) no
C23 C22 C27 C26 0.9(2) no
C21 C22 C27 C26 177.82(15) no
N8 N7 C28 C29 -0.46(18) no
B1 N7 C28 C29 -166.76(15) no
N7 C28 C29 C30 -0.09(18) no
N7 N8 C30 C29 -0.89(17) no
N7 N8 C30 C31 179.70(13) no
C28 C29 C30 N8 0.63(18) no
C28 C29 C30 C31 179.99(15) no
N8 C30 C31 C32 178.16(15) no
C29 C30 C31 C32 -1.1(2) no
N8 C30 C31 C36 -2.0(2) no
C29 C30 C31 C36 178.71(16) no
C36 C31 C32 C33 1.4(2) no
C30 C31 C32 C33 -178.70(15) no
C31 C32 C33 C34 -0.6(3) no
C32 C33 C34 C35 -0.7(3) no
C33 C34 C35 C36 1.2(3) no
C34 C35 C36 C31 -0.3(3) no
C32 C31 C36 C35 -1.0(2) no
C30 C31 C36 C35 179.15(15) no
C28 N7 B1 N1 103.45(17) no
N8 N7 B1 N1 -61.42(17) no
C28 N7 B1 N6 -141.85(15) no
N8 N7 B1 N6 53.28(19) no
C1 N1 B1 N7 -26.4(2) no
N2 N1 B1 N7 155.12(12) no
C1 N1 B1 N6 -144.77(14) no
N2 N1 B1 N6 36.75(18) no
C21 N6 B1 N7 33.8(2) no
N5 N6 B1 N7 -138.94(13) no
C21 N6 B1 N1 148.66(14) no
N5 N6 B1 N1 -24.12(17) no
C3 N2 B2 N3 -102.42(18) no
N1 N2 B2 N3 85.45(15) no
C3 N2 B2 N5 139.71(15) no
N1 N2 B2 N5 -32.42(17) no
C10 N3 B2 N2 -176.88(14) no
N4 N3 B2 N2 -3.7(2) no
C10 N3 B2 N5 -60.95(19) no
N4 N3 B2 N5 112.19(15) no
C19 N5 B2 N2 -145.76(14) no
N6 N5 B2 N2 45.02(17) no
C19 N5 B2 N3 95.83(18) no
N6 N5 B2 N3 -73.38(16) no
